data_4083559
loop_
_publ_author_name
'\'Alvarez, \'Alvaro'
'Calvo, Beatriz'
'Mac\?\'ias, Ram\'on'
'Lahoz, Fernando J.'
'Oro, Luis A.'

_publ_section_title
;
 Hydridorhodathiaboranes: Synthesis, Characterization, and Reactivity
;
_journal_issue 12
_journal_name_full Organometallics
_journal_page_first 3137
_journal_paper_doi 10.1021/om500374g
_journal_volume 33
_journal_year 2014
_chemical_formula_moiety 'C42 H47 B9 N P2 Rh S, 2 (C H2 Cl2)'
_chemical_formula_sum 'C44 H51 B9 Cl4 N P2 Rh S'
_chemical_formula_weight 1029.86
_chemical_name_systematic
; 
 ? 
;
_space_group_IT_number 14
_symmetry_cell_setting monoclinic
_symmetry_space_group_name_Hall '-P 2ybc'
_symmetry_space_group_name_H-M 'P 1 21/c 1'
_atom_sites_solution_hydrogens geom
_atom_sites_solution_primary direct
_atom_sites_solution_secondary difmap
_audit_creation_method SHELXL-97
_cell_angle_alpha 90.00
_cell_angle_beta 96.183(6)
_cell_angle_gamma 90.00
_cell_formula_units_Z 4
_cell_length_a 15.104(5)
_cell_length_b 20.372(6)
_cell_length_c 15.893(5)
_cell_measurement_reflns_used 4310
_cell_measurement_temperature 100(2)
_cell_measurement_theta_max 22.06
_cell_measurement_theta_min 2.208
_cell_volume 4862(3)
_computing_cell_refinement 'SAINT+ v. 6.45 (Bruker AXS, 2003)'
_computing_data_collection 'SMART v. 5.611 (Bruker AXS, 2000)'
_computing_data_reduction 'SAINT+ v. 6.45 (Bruker AXS, 2003)'
_computing_molecular_graphics 'XP program, SHELXTL v6.12, Bruker2000'
_computing_publication_material 'XCIF program, SHELXTLv6.12, BrukerAXS'
_computing_structure_refinement 'SHELXL-97 (Sheldrick, 1997)'
_computing_structure_solution 'SHELXS-97 (Sheldrick, 1990)'
_diffrn_ambient_temperature 100(2)
_diffrn_detector_area_resol_mean 8.26
_diffrn_measured_fraction_theta_full 0.985
_diffrn_measured_fraction_theta_max 0.985
_diffrn_measurement_device_type 'Bruker SMART APEX CCD system'
_diffrn_measurement_method '\w rotations with narrow frames'
_diffrn_radiation_monochromator graphite
_diffrn_radiation_source 'fine-focus sealed tube'
_diffrn_radiation_type MoK\a
_diffrn_radiation_wavelength 0.71073
_diffrn_reflns_av_R_equivalents 0.0993
_diffrn_reflns_av_sigmaI/netI 0.0768
_diffrn_reflns_limit_h_max 19
_diffrn_reflns_limit_h_min -19
_diffrn_reflns_limit_k_max 25
_diffrn_reflns_limit_k_min -26
_diffrn_reflns_limit_l_max 20
_diffrn_reflns_limit_l_min -20
_diffrn_reflns_number 57050
_diffrn_reflns_theta_full 27.34
_diffrn_reflns_theta_max 27.34
_diffrn_reflns_theta_min 1.63
_diffrn_standards_decay_% 0
_exptl_absorpt_coefficient_mu 0.713
_exptl_absorpt_correction_T_max 0.9720
_exptl_absorpt_correction_T_min 0.9218
_exptl_absorpt_correction_type multi-scan
_exptl_absorpt_process_details
;
 SADABS: Area-Detector Absorption Correction. (1996)  Bruker-AXS 
 within SAINT+ package, v. 6.45.                    
;
_exptl_crystal_colour yellow
_exptl_crystal_density_diffrn 1.407
_exptl_crystal_density_method 'not measured'
_exptl_crystal_description block
_exptl_crystal_F_000 2104
_exptl_crystal_size_max 0.116
_exptl_crystal_size_mid 0.080
_exptl_crystal_size_min 0.040
_refine_diff_density_max 1.879
_refine_diff_density_min -1.207
_refine_diff_density_rms 0.124
_refine_ls_extinction_method none
_refine_ls_goodness_of_fit_ref 1.092
_refine_ls_hydrogen_treatment mixed
_refine_ls_matrix_type full
_refine_ls_number_parameters 568
_refine_ls_number_reflns 10829
_refine_ls_number_restraints 0
_refine_ls_restrained_S_all 1.092
_refine_ls_R_factor_all 0.0997
_refine_ls_R_factor_gt 0.0711
_refine_ls_shift/su_max 0.001
_refine_ls_shift/su_mean 0.000
_refine_ls_structure_factor_coef Fsqd
_refine_ls_weighting_details 'calc w=1/[\s^2^(Fo^2^)+(0.0466P)^2^+20.1938P] where P=(Fo^2^+2Fc^2^)/3'
_refine_ls_weighting_scheme calc
_refine_ls_wR_factor_gt 0.1432
_refine_ls_wR_factor_ref 0.1550
_reflns_number_gt 8229
_reflns_number_total 10829
_reflns_threshold_expression >2sigma(I)
_cod_data_source_file om500374g_si_002.cif
_cod_data_source_block compound_5
_cod_depositor_comments
;
The following automatic conversions were performed:

'_symmetry_cell_setting' value 'Monoclinic' changed to 'monoclinic'
according to
/usr/data/users/saulius/crontab/automatic-downloads/rss-feeds/ACS/lib/dictionaries/cif_core.dic
dictionary named 'cif_core.dic' version 2.4.2 from 2011-04-26.

Automatic conversion script
Id: cif_fix_values 2281 2013-09-26 08:29:07Z andrius 

 Adding full bibliography for 4083558--4083560.cif.
;
_cod_original_sg_symbol_H-M 'P 21/c'
_cod_database_code 4083559

loop_
_symmetry_equiv_pos_as_xyz
'x, y, z'
'-x, y+1/2, -z+1/2'
'-x, -y, -z'
'x, -y-1/2, z-1/2'

loop_
_atom_site_label
_atom_site_type_symbol
_atom_site_fract_x
_atom_site_fract_y
_atom_site_fract_z
_atom_site_U_iso_or_equiv
_atom_site_adp_type
_atom_site_occupancy
_atom_site_symmetry_multiplicity
_atom_site_calc_flag
_atom_site_refinement_flags
_atom_site_disorder_assembly
_atom_site_disorder_group
Rh Rh 0.27007(2) 0.466237(19) 0.73844(2) 0.01490(10) Uani 1 1 d . . .
P1 P 0.22792(8) 0.38745(6) 0.63318(8) 0.0164(3) Uani 1 1 d . . .
P2 P 0.15989(8) 0.45221(6) 0.83051(8) 0.0184(3) Uani 1 1 d . . .
C1 C 0.2678(3) 0.4071(2) 0.5302(3) 0.0177(10) Uani 1 1 d . . .
C2 C 0.2515(3) 0.4700(3) 0.4959(3) 0.0200(10) Uani 1 1 d . . .
H2 H 0.2179 0.5005 0.5246 0.024 Uiso 1 1 calc R . .
C3 C 0.2836(3) 0.4880(3) 0.4209(3) 0.0248(12) Uani 1 1 d . . .
H3 H 0.2713 0.5306 0.3983 0.030 Uiso 1 1 calc R . .
C4 C 0.3332(4) 0.4447(3) 0.3790(3) 0.0281(12) Uani 1 1 d . . .
H4 H 0.3553 0.4573 0.3276 0.034 Uiso 1 1 calc R . .
C5 C 0.3508(4) 0.3823(3) 0.4120(3) 0.0284(12) Uani 1 1 d . . .
H5 H 0.3849 0.3523 0.3831 0.034 Uiso 1 1 calc R . .
C6 C 0.3184(3) 0.3638(3) 0.4872(3) 0.0242(11) Uani 1 1 d . . .
H6 H 0.3310 0.3212 0.5095 0.029 Uiso 1 1 calc R . .
C7 C 0.1082(3) 0.3744(3) 0.6023(3) 0.0206(11) Uani 1 1 d . . .
C8 C 0.0610(3) 0.4093(3) 0.5367(3) 0.0225(11) Uani 1 1 d . . .
H8 H 0.0913 0.4402 0.5053 0.027 Uiso 1 1 calc R . .
C9 C -0.0295(3) 0.3998(3) 0.5166(4) 0.0280(12) Uani 1 1 d . . .
H9 H -0.0604 0.4236 0.4712 0.034 Uiso 1 1 calc R . .
C10 C -0.0751(4) 0.3560(3) 0.5617(4) 0.0352(14) Uani 1 1 d . . .
H10 H -0.1373 0.3499 0.5481 0.042 Uiso 1 1 calc R . .
C11 C -0.0296(4) 0.3208(3) 0.6273(4) 0.0336(14) Uani 1 1 d . . .
H11 H -0.0609 0.2906 0.6587 0.040 Uiso 1 1 calc R . .
C12 C 0.0613(3) 0.3295(3) 0.6474(3) 0.0244(11) Uani 1 1 d . . .
H12 H 0.0919 0.3048 0.6921 0.029 Uiso 1 1 calc R . .
C13 C 0.2668(3) 0.3026(2) 0.6498(3) 0.0206(11) Uani 1 1 d . . .
C14 C 0.2250(3) 0.2503(3) 0.6046(4) 0.0259(12) Uani 1 1 d . . .
H14 H 0.1747 0.2584 0.5647 0.031 Uiso 1 1 calc R . .
C15 C 0.2563(4) 0.1861(3) 0.6172(4) 0.0299(13) Uani 1 1 d . . .
H15 H 0.2262 0.1507 0.5876 0.036 Uiso 1 1 calc R . .
C16 C 0.3316(4) 0.1744(3) 0.6733(4) 0.0289(13) Uani 1 1 d . . .
H16 H 0.3528 0.1308 0.6825 0.035 Uiso 1 1 calc R . .
C17 C 0.3758(4) 0.2259(3) 0.7156(3) 0.0262(12) Uani 1 1 d . . .
H17 H 0.4282 0.2180 0.7529 0.031 Uiso 1 1 calc R . .
C18 C 0.3435(3) 0.2896(3) 0.7037(3) 0.0205(11) Uani 1 1 d . . .
H18 H 0.3745 0.3249 0.7329 0.025 Uiso 1 1 calc R . .
C19 C 0.1163(3) 0.3694(3) 0.8472(3) 0.0233(11) Uani 1 1 d . . .
C20 C 0.1776(4) 0.3179(3) 0.8528(3) 0.0249(12) Uani 1 1 d . . .
H20 H 0.2382 0.3263 0.8458 0.030 Uiso 1 1 calc R . .
C21 C 0.1501(4) 0.2546(3) 0.8685(4) 0.0325(13) Uani 1 1 d . . .
H21 H 0.1922 0.2198 0.8724 0.039 Uiso 1 1 calc R . .
C22 C 0.0626(5) 0.2416(3) 0.8785(4) 0.0402(15) Uani 1 1 d . . .
H22 H 0.0443 0.1980 0.8886 0.048 Uiso 1 1 calc R . .
C23 C 0.0015(4) 0.2922(3) 0.8736(4) 0.0422(16) Uani 1 1 d . . .
H23 H -0.0591 0.2834 0.8802 0.051 Uiso 1 1 calc R . .
C24 C 0.0283(4) 0.3558(3) 0.8592(4) 0.0314(13) Uani 1 1 d . . .
H24 H -0.0138 0.3905 0.8575 0.038 Uiso 1 1 calc R . .
C25 C 0.0610(3) 0.5033(3) 0.8013(3) 0.0257(12) Uani 1 1 d . . .
C26 C 0.0015(4) 0.4842(3) 0.7324(4) 0.0300(13) Uani 1 1 d . . .
H26 H 0.0093 0.4432 0.7059 0.036 Uiso 1 1 calc R . .
C27 C -0.0687(4) 0.5243(4) 0.7021(4) 0.0415(17) Uani 1 1 d . . .
H27 H -0.1097 0.5100 0.6563 0.050 Uiso 1 1 calc R . .
C28 C -0.0796(4) 0.5849(3) 0.7380(5) 0.0452(18) Uani 1 1 d . . .
H28 H -0.1274 0.6126 0.7167 0.054 Uiso 1 1 calc R . .
C29 C -0.0199(4) 0.6050(3) 0.8053(5) 0.0468(19) Uani 1 1 d . . .
H29 H -0.0268 0.6471 0.8297 0.056 Uiso 1 1 calc R . .
C30 C 0.0495(4) 0.5649(3) 0.8378(4) 0.0313(13) Uani 1 1 d . . .
H30 H 0.0892 0.5791 0.8848 0.038 Uiso 1 1 calc R . .
C31 C 0.1938(3) 0.4728(2) 0.9425(3) 0.0192(10) Uani 1 1 d . . .
C32 C 0.1310(4) 0.4824(3) 0.9995(4) 0.0259(12) Uani 1 1 d . . .
H32 H 0.0694 0.4801 0.9799 0.031 Uiso 1 1 calc R . .
C33 C 0.1565(4) 0.4953(3) 1.0836(4) 0.0293(13) Uani 1 1 d . . .
H33 H 0.1126 0.5032 1.1209 0.035 Uiso 1 1 calc R . .
C34 C 0.2463(4) 0.4966(3) 1.1143(3) 0.0260(12) Uani 1 1 d . . .
H34 H 0.2641 0.5056 1.1723 0.031 Uiso 1 1 calc R . .
C35 C 0.3096(4) 0.4846(3) 1.0590(3) 0.0234(11) Uani 1 1 d . . .
H35 H 0.3710 0.4841 1.0797 0.028 Uiso 1 1 calc R . .
C36 C 0.2835(4) 0.4733(3) 0.9732(3) 0.0240(11) Uani 1 1 d . . .
H36 H 0.3273 0.4658 0.9356 0.029 Uiso 1 1 calc R . .
N1 N 0.4718(3) 0.4399(2) 0.6836(3) 0.0165(8) Uani 1 1 d . . .
C37 C 0.5167(3) 0.4123(3) 0.7534(3) 0.0247(12) Uani 1 1 d . . .
H37 H 0.5010 0.4238 0.8078 0.030 Uiso 1 1 calc R . .
C38 C 0.5841(4) 0.3682(3) 0.7469(4) 0.0282(12) Uani 1 1 d . . .
H38 H 0.6150 0.3501 0.7967 0.034 Uiso 1 1 calc R . .
C39 C 0.6083(4) 0.3496(3) 0.6676(4) 0.0263(12) Uani 1 1 d . . .
C40 C 0.6836(4) 0.3029(3) 0.6606(4) 0.0379(15) Uani 1 1 d . . .
H40A H 0.6663 0.2589 0.6775 0.057 Uiso 1 1 calc R . .
H40B H 0.7359 0.3175 0.6977 0.057 Uiso 1 1 calc R . .
H40C H 0.6980 0.3018 0.6019 0.057 Uiso 1 1 calc R . .
C41 C 0.5600(4) 0.3768(3) 0.5981(4) 0.0263(12) Uani 1 1 d . . .
H41 H 0.5728 0.3646 0.5430 0.032 Uiso 1 1 calc R . .
C42 C 0.4930(3) 0.4217(2) 0.6068(3) 0.0194(10) Uani 1 1 d . . .
H42 H 0.4613 0.4402 0.5576 0.023 Uiso 1 1 calc R . .
S7 S 0.20891(8) 0.56595(6) 0.67020(8) 0.0189(3) Uani 1 1 d . . .
B9 B 0.3998(4) 0.4926(3) 0.6954(4) 0.0182(11) Uani 1 1 d . . .
H9P H 0.367(4) 0.513(3) 0.626(4) 0.044(19) Uiso 1 1 d . . .
B10 B 0.4027(4) 0.5627(3) 0.6198(4) 0.0228(12) Uani 1 1 d . . .
H10B H 0.4226 0.5467 0.5571 0.027 Uiso 1 1 calc R . .
B11 B 0.2986(4) 0.6073(3) 0.6090(4) 0.0230(12) Uani 1 1 d . . .
H11B H 0.2706 0.6127 0.5412 0.028 Uiso 1 1 calc R . .
B6 B 0.3888(4) 0.6359(3) 0.6763(4) 0.0216(12) Uani 1 1 d . . .
H6B H 0.4232 0.6820 0.6593 0.026 Uiso 1 1 calc R . .
B5 B 0.4499(4) 0.5697(3) 0.7267(4) 0.0199(12) Uani 1 1 d . . .
H5B H 0.5239 0.5731 0.7422 0.024 Uiso 1 1 calc R . .
B4 B 0.3825(4) 0.5271(3) 0.7955(3) 0.0177(11) Uani 1 1 d . . .
H4B H 0.4132 0.5044 0.8559 0.021 Uiso 1 1 calc R . .
B2 B 0.2833(4) 0.6416(3) 0.7129(4) 0.0229(12) Uani 1 1 d . . .
H2B H 0.2497 0.6898 0.7212 0.028 Uiso 1 1 calc R . .
B3 B 0.2764(4) 0.5691(3) 0.7885(4) 0.0204(12) Uani 1 1 d . . .
H3B H 0.2375 0.5723 0.8445 0.024 Uiso 1 1 calc R . .
B1 B 0.3750(4) 0.6149(3) 0.7840(4) 0.0235(13) Uani 1 1 d . . .
H1B H 0.3988 0.6475 0.8386 0.028 Uiso 1 1 calc R . .
C43 C 0.7406(5) 0.1610(3) 0.5081(4) 0.0454(17) Uani 1 1 d . . .
H43A H 0.7083 0.1438 0.5544 0.055 Uiso 1 1 calc R A 1
H43B H 0.7532 0.1237 0.4714 0.055 Uiso 1 1 calc R A 1
C44 C 0.5345(6) 0.6652(4) -0.0084(5) 0.059(2) Uani 1 1 d . . .
H44A H 0.5840 0.6558 -0.0428 0.071 Uiso 1 1 calc R B 1
H44B H 0.4906 0.6928 -0.0429 0.071 Uiso 1 1 calc R B 1
Cl1A Cl 0.6706(2) 0.21959(13) 0.44687(18) 0.0350(8) Uiso 0.641(9) 1 d P C 1
Cl2A Cl 0.84293(19) 0.19650(16) 0.5521(3) 0.0479(10) Uiso 0.641(9) 1 d P C 1
Cl1B Cl 0.7048(6) 0.2115(3) 0.4279(5) 0.068(2) Uiso 0.359(9) 1 d P C 2
Cl2B Cl 0.8493(4) 0.1828(3) 0.5148(5) 0.0503(18) Uiso 0.359(9) 1 d P C 2
Cl3 Cl 0.48363(10) 0.59098(7) 0.01470(10) 0.0350(3) Uani 1 1 d . D .
Cl4A Cl 0.57560(13) 0.70849(10) 0.08005(12) 0.0552(5) Uani 1 1 d . D 1
H1 H 0.321(4) 0.419(3) 0.793(4) 0.05(2) Uiso 1 1 d . . .

loop_
_atom_site_aniso_label
_atom_site_aniso_U_11
_atom_site_aniso_U_22
_atom_site_aniso_U_33
_atom_site_aniso_U_23
_atom_site_aniso_U_13
_atom_site_aniso_U_12
Rh 0.01574(18) 0.01535(19) 0.01333(18) 0.00100(16) 0.00032(13) -0.00013(15)
P1 0.0177(6) 0.0155(6) 0.0155(6) 0.0014(5) -0.0012(5) 0.0004(5)
P2 0.0178(6) 0.0191(7) 0.0184(6) 0.0008(5) 0.0024(5) 0.0015(5)
C1 0.018(2) 0.021(3) 0.013(2) -0.006(2) -0.0013(18) -0.0022(19)
C2 0.021(2) 0.021(3) 0.017(2) -0.001(2) -0.0032(19) 0.000(2)
C3 0.026(3) 0.027(3) 0.020(3) -0.001(2) -0.004(2) -0.006(2)
C4 0.028(3) 0.040(3) 0.017(3) -0.001(2) 0.003(2) -0.009(2)
C5 0.024(3) 0.039(3) 0.022(3) -0.005(3) 0.003(2) 0.002(2)
C6 0.027(3) 0.022(3) 0.023(3) -0.004(2) 0.000(2) 0.000(2)
C7 0.019(2) 0.020(3) 0.021(3) -0.003(2) -0.002(2) -0.0019(19)
C8 0.021(3) 0.018(3) 0.027(3) 0.001(2) 0.000(2) 0.000(2)
C9 0.020(3) 0.032(3) 0.031(3) -0.003(3) -0.004(2) 0.004(2)
C10 0.016(3) 0.046(4) 0.041(4) 0.000(3) -0.006(2) -0.006(2)
C11 0.026(3) 0.040(4) 0.034(3) 0.003(3) 0.002(2) -0.008(2)
C12 0.023(3) 0.029(3) 0.021(3) 0.002(2) -0.004(2) -0.007(2)
C13 0.023(3) 0.018(3) 0.021(3) 0.000(2) 0.004(2) 0.001(2)
C14 0.023(3) 0.022(3) 0.031(3) 0.002(2) -0.005(2) 0.001(2)
C15 0.037(3) 0.019(3) 0.033(3) -0.003(2) -0.002(3) 0.000(2)
C16 0.036(3) 0.019(3) 0.031(3) 0.004(2) -0.002(2) 0.007(2)
C17 0.031(3) 0.027(3) 0.020(3) 0.003(2) -0.003(2) 0.006(2)
C18 0.022(3) 0.020(3) 0.018(3) 0.001(2) -0.002(2) -0.002(2)
C19 0.025(3) 0.024(3) 0.020(3) 0.003(2) -0.001(2) -0.001(2)
C20 0.024(3) 0.027(3) 0.023(3) 0.004(2) -0.003(2) 0.002(2)
C21 0.046(4) 0.021(3) 0.028(3) 0.006(2) -0.006(3) 0.000(2)
C22 0.054(4) 0.028(3) 0.039(4) 0.011(3) 0.002(3) -0.011(3)
C23 0.038(4) 0.043(4) 0.047(4) 0.007(3) 0.011(3) -0.014(3)
C24 0.030(3) 0.031(3) 0.034(3) 0.001(3) 0.009(2) -0.004(2)
C25 0.021(3) 0.030(3) 0.027(3) 0.013(2) 0.011(2) 0.007(2)
C26 0.028(3) 0.040(4) 0.022(3) 0.006(2) 0.005(2) 0.005(2)
C27 0.025(3) 0.066(5) 0.033(3) 0.020(3) 0.001(3) 0.009(3)
C28 0.027(3) 0.045(4) 0.064(5) 0.030(4) 0.007(3) 0.012(3)
C29 0.031(3) 0.022(3) 0.089(6) 0.010(3) 0.014(4) 0.006(3)
C30 0.022(3) 0.024(3) 0.048(4) 0.009(3) 0.004(3) 0.005(2)
C31 0.022(2) 0.016(3) 0.019(2) 0.002(2) 0.0035(19) 0.0020(19)
C32 0.024(3) 0.025(3) 0.029(3) -0.005(2) 0.005(2) 0.002(2)
C33 0.037(3) 0.027(3) 0.025(3) -0.003(2) 0.012(2) 0.008(2)
C34 0.042(3) 0.018(3) 0.019(3) 0.002(2) 0.006(2) -0.002(2)
C35 0.029(3) 0.023(3) 0.018(3) 0.003(2) 0.000(2) -0.001(2)
C36 0.029(3) 0.021(3) 0.022(3) 0.003(2) 0.006(2) 0.001(2)
N1 0.0163(19) 0.018(2) 0.016(2) -0.0007(17) 0.0016(16) -0.0032(16)
C37 0.026(3) 0.030(3) 0.018(3) 0.004(2) 0.003(2) -0.001(2)
C38 0.027(3) 0.032(3) 0.025(3) 0.009(2) -0.004(2) 0.004(2)
C39 0.027(3) 0.019(3) 0.034(3) 0.005(2) 0.009(2) -0.001(2)
C40 0.040(3) 0.031(3) 0.044(4) 0.010(3) 0.011(3) 0.015(3)
C41 0.032(3) 0.020(3) 0.027(3) 0.002(2) 0.008(2) 0.000(2)
C42 0.025(3) 0.020(3) 0.014(2) 0.002(2) 0.0027(19) -0.007(2)
S7 0.0201(6) 0.0179(6) 0.0178(6) 0.0003(5) -0.0021(5) 0.0006(5)
B9 0.019(3) 0.020(3) 0.014(3) 0.000(2) 0.000(2) 0.000(2)
B10 0.023(3) 0.020(3) 0.025(3) 0.001(3) 0.000(2) -0.006(2)
B11 0.029(3) 0.019(3) 0.020(3) 0.000(2) -0.002(2) -0.001(2)
B6 0.024(3) 0.019(3) 0.021(3) 0.001(2) -0.001(2) -0.006(2)
B5 0.020(3) 0.023(3) 0.017(3) -0.001(2) 0.000(2) -0.006(2)
B4 0.022(3) 0.018(3) 0.014(3) -0.002(2) 0.003(2) -0.003(2)
B2 0.032(3) 0.013(3) 0.023(3) -0.001(2) -0.002(2) -0.005(2)
B3 0.020(3) 0.022(3) 0.019(3) -0.002(2) -0.002(2) 0.003(2)
B1 0.026(3) 0.020(3) 0.023(3) 0.000(2) -0.001(2) -0.004(2)
C43 0.061(4) 0.030(4) 0.043(4) 0.008(3) -0.007(3) -0.007(3)
C44 0.081(6) 0.062(5) 0.035(4) 0.003(4) 0.004(4) -0.037(4)
Cl3 0.0424(8) 0.0304(8) 0.0307(8) 0.0002(6) -0.0025(6) -0.0038(6)
Cl4A 0.0615(12) 0.0522(11) 0.0493(11) -0.0040(9) -0.0059(9) -0.0159(9)

loop_
_atom_type_symbol
_atom_type_description
_atom_type_scat_dispersion_real
_atom_type_scat_dispersion_imag
_atom_type_scat_source
C C 0.0033 0.0016 'International Tables Vol C Tables 4.2.6.8 and 6.1.1.4'
H H 0.0000 0.0000 'International Tables Vol C Tables 4.2.6.8 and 6.1.1.4'
B B 0.0013 0.0007 'International Tables Vol C Tables 4.2.6.8 and 6.1.1.4'
N N 0.0061 0.0033 'International Tables Vol C Tables 4.2.6.8 and 6.1.1.4'
P P 0.1023 0.0942 'International Tables Vol C Tables 4.2.6.8 and 6.1.1.4'
S S 0.1246 0.1234 'International Tables Vol C Tables 4.2.6.8 and 6.1.1.4'
Cl Cl 0.1484 0.1585 'International Tables Vol C Tables 4.2.6.8 and 6.1.1.4'
Rh Rh -1.1178 0.9187 'International Tables Vol C Tables 4.2.6.8 and 6.1.1.4'

loop_
_geom_angle_atom_site_label_1
_geom_angle_atom_site_label_2
_geom_angle_atom_site_label_3
_geom_angle
B9 Rh B4 47.5(2)
B9 Rh B3 82.9(2)
B4 Rh B3 47.9(2)
B9 Rh P2 159.02(15)
B4 Rh P2 112.09(14)
B3 Rh P2 84.17(16)
B9 Rh P1 97.28(15)
B4 Rh P1 143.92(14)
B3 Rh P1 152.57(15)
P2 Rh P1 101.77(5)
B9 Rh S7 88.02(15)
B4 Rh S7 87.32(15)
B3 Rh S7 51.54(15)
P2 Rh S7 96.81(5)
P1 Rh S7 101.03(5)
B9 Rh H1 85(3)
B4 Rh H1 78(3)
B3 Rh H1 114(3)
P2 Rh H1 85(3)
P1 Rh H1 94(3)
S7 Rh H1 165(3)
C13 P1 C7 101.1(2)
C13 P1 C1 101.7(2)
C7 P1 C1 101.5(2)
C13 P1 Rh 118.78(17)
C7 P1 Rh 118.04(17)
C1 P1 Rh 113.08(16)
C25 P2 C19 105.2(2)
C25 P2 C31 104.4(2)
C19 P2 C31 97.8(2)
C25 P2 Rh 112.61(17)
C19 P2 Rh 119.34(18)
C31 P2 Rh 115.53(16)
C6 C1 C2 118.0(5)
C6 C1 P1 123.0(4)
C2 C1 P1 118.8(4)
C3 C2 C1 120.9(5)
C3 C2 H2 119.5
C1 C2 H2 119.5
C4 C3 C2 120.4(5)
C4 C3 H3 119.8
C2 C3 H3 119.8
C3 C4 C5 119.7(5)
C3 C4 H4 120.1
C5 C4 H4 120.1
C4 C5 C6 120.1(5)
C4 C5 H5 119.9
C6 C5 H5 119.9
C5 C6 C1 120.8(5)
C5 C6 H6 119.6
C1 C6 H6 119.6
C8 C7 C12 118.0(5)
C8 C7 P1 122.3(4)
C12 C7 P1 119.7(4)
C9 C8 C7 120.9(5)
C9 C8 H8 119.5
C7 C8 H8 119.5
C10 C9 C8 120.6(5)
C10 C9 H9 119.7
C8 C9 H9 119.7
C9 C10 C11 119.6(5)
C9 C10 H10 120.2
C11 C10 H10 120.2
C10 C11 C12 120.3(5)
C10 C11 H11 119.8
C12 C11 H11 119.8
C11 C12 C7 120.6(5)
C11 C12 H12 119.7
C7 C12 H12 119.7
C18 C13 C14 118.2(5)
C18 C13 P1 120.0(4)
C14 C13 P1 121.6(4)
C15 C14 C13 120.8(5)
C15 C14 H14 119.6
C13 C14 H14 119.6
C16 C15 C14 119.6(5)
C16 C15 H15 120.2
C14 C15 H15 120.2
C17 C16 C15 120.2(5)
C17 C16 H16 119.9
C15 C16 H16 119.9
C16 C17 C18 119.9(5)
C16 C17 H17 120.0
C18 C17 H17 120.0
C13 C18 C17 121.2(5)
C13 C18 H18 119.4
C17 C18 H18 119.4
C24 C19 C20 118.6(5)
C24 C19 P2 124.4(4)
C20 C19 P2 116.9(4)
C21 C20 C19 120.1(5)
C21 C20 H20 120.0
C19 C20 H20 120.0
C22 C21 C20 120.7(6)
C22 C21 H21 119.6
C20 C21 H21 119.6
C21 C22 C23 119.7(6)
C21 C22 H22 120.2
C23 C22 H22 120.2
C22 C23 C24 120.2(6)
C22 C23 H23 119.9
C24 C23 H23 119.9
C23 C24 C19 120.7(6)
C23 C24 H24 119.6
C19 C24 H24 119.6
C26 C25 C30 118.4(5)
C26 C25 P2 118.5(4)
C30 C25 P2 122.5(4)
C27 C26 C25 120.9(6)
C27 C26 H26 119.5
C25 C26 H26 119.5
C28 C27 C26 120.4(6)
C28 C27 H27 119.8
C26 C27 H27 119.8
C27 C28 C29 119.3(6)
C27 C28 H28 120.4
C29 C28 H28 120.4
C28 C29 C30 121.1(7)
C28 C29 H29 119.5
C30 C29 H29 119.5
C29 C30 C25 119.8(6)
C29 C30 H30 120.1
C25 C30 H30 120.1
C36 C31 C32 118.5(5)
C36 C31 P2 119.9(4)
C32 C31 P2 121.3(4)
C33 C32 C31 121.3(5)
C33 C32 H32 119.4
C31 C32 H32 119.4
C32 C33 C34 120.2(5)
C32 C33 H33 119.9
C34 C33 H33 119.9
C35 C34 C33 119.2(5)
C35 C34 H34 120.4
C33 C34 H34 120.4
C34 C35 C36 120.4(5)
C34 C35 H35 119.8
C36 C35 H35 119.8
C31 C36 C35 120.3(5)
C31 C36 H36 119.8
C35 C36 H36 119.8
C42 N1 C37 118.7(4)
C42 N1 B9 122.5(4)
C37 N1 B9 118.8(4)
N1 C37 C38 121.2(5)
N1 C37 H37 119.4
C38 C37 H37 119.4
C37 C38 C39 120.9(5)
C37 C38 H38 119.5
C39 C38 H38 119.5
C41 C39 C38 116.5(5)
C41 C39 C40 122.6(5)
C38 C39 C40 120.9(5)
C39 C40 H40A 109.5
C39 C40 H40B 109.5
H40A C40 H40B 109.5
C39 C40 H40C 109.5
H40A C40 H40C 109.5
H40B C40 H40C 109.5
C39 C41 C42 121.2(5)
C39 C41 H41 119.4
C42 C41 H41 119.4
N1 C42 C41 121.4(5)
N1 C42 H42 119.3
C41 C42 H42 119.3
B11 S7 B2 55.6(3)
B11 S7 B3 98.2(3)
B2 S7 B3 56.8(2)
B11 S7 Rh 109.44(19)
B2 S7 Rh 108.78(19)
B3 S7 Rh 59.22(17)
N1 B9 B4 123.4(4)
N1 B9 B5 111.0(4)
B4 B9 B5 60.4(3)
N1 B9 B10 112.7(4)
B4 B9 B10 106.8(4)
B5 B9 B10 58.0(3)
N1 B9 Rh 121.6(4)
B4 B9 Rh 66.4(3)
B5 B9 Rh 119.3(3)
B10 B9 Rh 117.9(3)
N1 B9 H9P 110(3)
B4 B9 H9P 125(3)
B5 B9 H9P 94(3)
Rh B9 H9P 94(3)
B6 B10 B5 60.2(3)
B6 B10 B11 58.3(3)
B5 B10 B11 107.9(4)
B6 B10 B9 107.8(4)
B5 B10 B9 58.7(3)
B11 B10 B9 111.4(4)
B6 B10 H9P 128(3)
B5 B10 H9P 97(3)
B11 B10 H9P 92(3)
B6 B10 H10B 139.3
B5 B10 H10B 139.0
B11 B10 H10B 112.1
B9 B10 H10B 112.0
H9P B10 H10B 89.9
B6 B11 B10 59.6(3)
B6 B11 B2 58.9(3)
B10 B11 B2 107.4(4)
B6 B11 S7 112.3(4)
B10 B11 S7 112.4(4)
B2 B11 S7 63.3(3)
B6 B11 H11B 138.4
B10 B11 H11B 112.1
B2 B11 H11B 139.4
S7 B11 H11B 108.3
B11 B6 B2 63.1(3)
B11 B6 B10 62.0(3)
B2 B6 B10 112.6(4)
B11 B6 B5 110.9(4)
B2 B6 B5 110.3(4)
B10 B6 B5 60.2(3)
B11 B6 B1 110.0(4)
B2 B6 B1 59.9(3)
B10 B6 B1 108.4(4)
B5 B6 B1 59.9(3)
B11 B6 H6B 119.0
B2 B6 H6B 119.0
B10 B6 H6B 120.1
B5 B6 H6B 120.9
B1 B6 H6B 122.2
B10 B5 B6 59.6(3)
B10 B5 B1 108.6(4)
B6 B5 B1 60.7(3)
B10 B5 B9 63.3(3)
B6 B5 B9 111.0(4)
B1 B5 B9 108.8(4)
B10 B5 B4 110.4(4)
B6 B5 B4 109.9(4)
B1 B5 B4 60.4(3)
B9 B5 B4 59.7(3)
B10 B5 H5B 120.3
B6 B5 H5B 120.6
B1 B5 H5B 121.7
B9 B5 H5B 119.9
B4 B5 H5B 120.9
B9 B4 B5 60.0(3)
B9 B4 B1 108.3(4)
B5 B4 B1 59.5(3)
B9 B4 B3 110.2(4)
B5 B4 B3 106.9(4)
B1 B4 B3 58.6(3)
B9 B4 Rh 66.1(3)
B5 B4 Rh 118.7(3)
B1 B4 Rh 118.5(3)
B3 B4 Rh 66.7(3)
B9 B4 H4B 121.1
B5 B4 H4B 120.8
B1 B4 H4B 120.8
B3 B4 H4B 122.0
Rh B4 H4B 110.4
B6 B2 B1 61.2(3)
B6 B2 B11 58.0(3)
B1 B2 B11 107.0(4)
B6 B2 B3 105.6(4)
B1 B2 B3 57.0(3)
B11 B2 B3 107.0(4)
B6 B2 S7 109.7(4)
B1 B2 S7 110.8(4)
B11 B2 S7 61.1(3)
B3 B2 S7 63.1(3)
B6 B2 H2B 122.4
B1 B2 H2B 121.7
B11 B2 H2B 123.0
B3 B2 H2B 123.1
S7 B2 H2B 118.3
B1 B3 B4 60.5(3)
B1 B3 B2 57.5(3)
B4 B3 B2 107.2(4)
B1 B3 S7 108.6(4)
B4 B3 S7 113.2(3)
B2 B3 S7 60.1(2)
B1 B3 Rh 119.0(4)
B4 B3 Rh 65.4(3)
B2 B3 Rh 120.1(3)
S7 B3 Rh 69.24(18)
B1 B3 H3B 121.2
B4 B3 H3B 121.0
B2 B3 H3B 121.5
S7 B3 H3B 118.8
Rh B3 H3B 109.4
B3 B1 B2 65.4(3)
B3 B1 B5 109.3(4)
B2 B1 B5 109.0(4)
B3 B1 B6 110.4(4)
B2 B1 B6 58.9(3)
B5 B1 B6 59.4(3)
B3 B1 B4 60.9(3)
B2 B1 B4 113.8(4)
B5 B1 B4 60.1(3)
B6 B1 B4 108.7(4)
B3 B1 H1B 118.9
B2 B1 H1B 118.4
B5 B1 H1B 122.3
B6 B1 H1B 122.4
B4 B1 H1B 119.9
Cl1B C43 Cl2B 96.8(5)
Cl1B C43 Cl2A 104.1(4)
Cl2B C43 Cl1A 111.6(4)
Cl2A C43 Cl1A 112.1(4)
Cl1B C43 H43A 129.6
Cl2B C43 H43A 126.7
Cl2A C43 H43A 109.2
Cl1A C43 H43A 109.2
Cl1B C43 H43B 95.1
Cl2B C43 H43B 89.5
Cl2A C43 H43B 109.2
Cl1A C43 H43B 109.2
H43A C43 H43B 107.9
Cl4A C44 Cl3 113.5(4)
Cl4A C44 H44A 108.9
Cl3 C44 H44A 108.9
Cl4A C44 H44B 108.9
Cl3 C44 H44B 108.9
H44A C44 H44B 107.7

loop_
_geom_bond_atom_site_label_1
_geom_bond_atom_site_label_2
_geom_bond_distance
Rh B9 2.210(6)
Rh B4 2.216(5)
Rh B3 2.239(6)
Rh P2 2.3488(14)
Rh P1 2.3560(14)
Rh S7 2.4373(14)
Rh H1 1.46(7)
P1 C13 1.835(5)
P1 C7 1.841(5)
P1 C1 1.848(5)
P2 C25 1.838(5)
P2 C19 1.841(6)
P2 C31 1.847(5)
C1 C6 1.394(7)
C1 C2 1.402(7)
C2 C3 1.384(7)
C2 H2 0.9500
C3 C4 1.376(8)
C3 H3 0.9500
C4 C5 1.389(8)
C4 H4 0.9500
C5 C6 1.391(7)
C5 H5 0.9500
C6 H6 0.9500
C7 C8 1.395(7)
C7 C12 1.400(7)
C8 C9 1.383(7)
C8 H8 0.9500
C9 C10 1.375(8)
C9 H9 0.9500
C10 C11 1.385(8)
C10 H10 0.9500
C11 C12 1.387(7)
C11 H11 0.9500
C12 H12 0.9500
C13 C18 1.390(7)
C13 C14 1.399(7)
C14 C15 1.398(8)
C14 H14 0.9500
C15 C16 1.387(8)
C15 H15 0.9500
C16 C17 1.381(8)
C16 H16 0.9500
C17 C18 1.392(7)
C17 H17 0.9500
C18 H18 0.9500
C19 C24 1.390(7)
C19 C20 1.395(7)
C20 C21 1.387(8)
C20 H20 0.9500
C21 C22 1.373(9)
C21 H21 0.9500
C22 C23 1.381(9)
C22 H22 0.9500
C23 C24 1.383(8)
C23 H23 0.9500
C24 H24 0.9500
C25 C26 1.395(8)
C25 C30 1.400(8)
C26 C27 1.383(8)
C26 H26 0.9500
C27 C28 1.376(10)
C27 H27 0.9500
C28 C29 1.385(10)
C28 H28 0.9500
C29 C30 1.385(8)
C29 H29 0.9500
C30 H30 0.9500
C31 C36 1.389(7)
C31 C32 1.395(7)
C32 C33 1.376(8)
C32 H32 0.9500
C33 C34 1.392(8)
C33 H33 0.9500
C34 C35 1.387(7)
C34 H34 0.9500
C35 C36 1.398(7)
C35 H35 0.9500
C36 H36 0.9500
N1 C42 1.347(6)
N1 C37 1.357(6)
N1 B9 1.555(7)
C37 C38 1.371(8)
C37 H37 0.9500
C38 C39 1.401(8)
C38 H38 0.9500
C39 C41 1.374(8)
C39 C40 1.496(7)
C40 H40A 0.9800
C40 H40B 0.9800
C40 H40C 0.9800
C41 C42 1.381(7)
C41 H41 0.9500
C42 H42 0.9500
S7 B11 1.943(6)
S7 B2 1.984(6)
S7 B3 2.041(6)
B9 B4 1.784(8)
B9 B5 1.789(8)
B9 B10 1.870(8)
B9 H9P 1.23(6)
B10 B6 1.765(9)
B10 B5 1.776(8)
B10 B11 1.807(9)
B10 H9P 1.16(6)
B10 H10B 1.1200
B11 B6 1.741(8)
B11 B2 1.830(9)
B11 H11B 1.1200
B6 B2 1.758(9)
B6 B5 1.776(8)
B6 B1 1.798(9)
B6 H6B 1.1200
B5 B1 1.784(9)
B5 B4 1.797(8)
B5 H5B 1.1200
B4 B1 1.802(8)
B4 B3 1.810(8)
B4 H4B 1.1200
B2 B1 1.777(9)
B2 B3 1.915(9)
B2 H2B 1.1200
B3 B1 1.766(8)
B3 H3B 1.1200
B1 H1B 1.1200
C43 Cl1B 1.681(9)
C43 Cl2B 1.694(9)
C43 Cl2A 1.780(7)
C43 Cl1A 1.807(7)
C43 H43A 0.9900
C43 H43B 0.9900
C44 Cl4A 1.718(7)
C44 Cl3 1.752(7)
C44 H44A 0.9900
C44 H44B 0.9900
